data_4025002
loop_
_publ_author_name
'Jarugu Narasimha Moorthy'
'Palani Natarajan'
'Paloth Venugopalan'

_publ_contact_author_address
;Departmet of chemistry
Indian Institute of Technology - Kanpur
Kanpur - 208 016
INDIA
;
_publ_contact_author_email moorthy@iitk.ac.in
_publ_contact_author_fax +915122597436
_publ_contact_author_name 'Prof. J. N. Moorthy'
_publ_contact_author_phone +915122597498
_publ_section_title
;
Abundant Lattice Inclusion Phenomenon with Sterically Hindered and
Inherently Shape-Selective Tetraarylpyrenes
;
_journal_name_full 'Journal of Organic Chemistry'
_journal_page_first 8566
_journal_page_last 8577
_journal_paper_doi 10.1021/jo901465f
_journal_volume 74
_journal_year 2009
_chemical_formula_moiety 'C52 H50 O4, 2(C8 H6)'
_chemical_formula_sum 'C68 H62 O4'
_chemical_formula_weight 943.18
_chemical_name_common tetra(2,6-dimethyl-4-methoxyphenyl)pyrene
_chemical_name_systematic
;
 tetra(2,6-dimethyl-4-methoxyphenyl)pyrene
;
_space_group_IT_number 14
_symmetry_cell_setting monoclinic
_symmetry_Int_Tables_number 14
_symmetry_space_group_name_Hall '-P 2yn'
_symmetry_space_group_name_H-M 'P 1 21/n 1'
_atom_sites_solution_hydrogens geom
_atom_sites_solution_primary direct
_atom_sites_solution_secondary difmap
_audit_creation_method SHELXL-97
_cell_angle_alpha 90.00
_cell_angle_beta 116.688(4)
_cell_angle_gamma 90.00
_cell_formula_units_Z 2
_cell_length_a 14.211(3)
_cell_length_b 14.819(4)
_cell_length_c 14.633(4)
_cell_measurement_reflns_used 2086
_cell_measurement_temperature 100(2)
_cell_measurement_theta_max 22.09
_cell_measurement_theta_min 2.69
_cell_volume 2753.3(12)
_computing_cell_refinement 'Bruker SAINT'
_computing_data_collection 'Bruker APEX'
_computing_data_reduction 'Bruker SAINT'
_computing_molecular_graphics 'SHELXL 5.1, XP (Sheldrick, 1994)'
_computing_publication_material SHELXS-97
_computing_structure_refinement 'SHELXL-97 (Sheldrick, 2008)'
_computing_structure_solution 'SHELXS-97 (Sheldrick, 2008)'
_diffrn_ambient_temperature 100(2)
_diffrn_measured_fraction_theta_full 0.991
_diffrn_measured_fraction_theta_max 0.991
_diffrn_measurement_device_type 'Bruker SMART APEX'
_diffrn_measurement_method 'phi and omega scans'
_diffrn_radiation_monochromator graphite
_diffrn_radiation_source 'fine-focus sealed tube'
_diffrn_radiation_type MoK\a
_diffrn_radiation_wavelength 0.71073
_diffrn_reflns_av_R_equivalents 0.0489
_diffrn_reflns_av_sigmaI/netI 0.0525
_diffrn_reflns_limit_h_max 16
_diffrn_reflns_limit_h_min -16
_diffrn_reflns_limit_k_max 16
_diffrn_reflns_limit_k_min -17
_diffrn_reflns_limit_l_max 17
_diffrn_reflns_limit_l_min -9
_diffrn_reflns_number 13874
_diffrn_reflns_theta_full 25.00
_diffrn_reflns_theta_max 25.00
_diffrn_reflns_theta_min 2.11
_exptl_absorpt_coefficient_mu 0.069
_exptl_absorpt_correction_type none
_exptl_crystal_colour 'pale yellow'
_exptl_crystal_density_diffrn 1.138
_exptl_crystal_density_method 'not measured'
_exptl_crystal_description 'small cubics'
_exptl_crystal_F_000 1004
_exptl_crystal_size_max 0.2
_exptl_crystal_size_mid 0.1
_exptl_crystal_size_min 0.1
_refine_diff_density_max 0.170
_refine_diff_density_min -0.152
_refine_diff_density_rms 0.035
_refine_ls_extinction_method none
_refine_ls_goodness_of_fit_ref 1.053
_refine_ls_hydrogen_treatment constr
_refine_ls_matrix_type full
_refine_ls_number_parameters 373
_refine_ls_number_reflns 4794
_refine_ls_number_restraints 4
_refine_ls_restrained_S_all 1.054
_refine_ls_R_factor_all 0.0992
_refine_ls_R_factor_gt 0.0579
_refine_ls_shift/su_max 0.000
_refine_ls_shift/su_mean 0.000
_refine_ls_structure_factor_coef Fsqd
_refine_ls_weighting_details 'calc w=1/[\s^2^(Fo^2^)+(0.0696P)^2^+0.0000P] where P=(Fo^2^+2Fc^2^)/3'
_refine_ls_weighting_scheme calc
_refine_ls_wR_factor_gt 0.1394
_refine_ls_wR_factor_ref 0.1567
_reflns_number_gt 2839
_reflns_number_total 4794
_reflns_threshold_expression >2sigma(I)
_cod_data_source_file jo901465f_si_001_22.cif
_cod_data_source_block H2.G19
_cod_depositor_comments
;
The following automatic conversions were performed:
'_symmetry_cell_setting' value 'Monoclinic' changed to 'monoclinic'
according to '/home/saulius/struct/CIF-dictionaries/cif_core.dic'
dictionary named 'cif_core.dic' version 2.4.1 from 2010-06-29.

Automatic conversion script
Id: cif_fix_enum 1527 2010-12-29 10:47:43Z saulius 
;
_cod_original_sg_symbol_H-M 'P 21/n'
_cod_database_code 4025002

loop_
_symmetry_equiv_pos_as_xyz
'x, y, z'
'-x+1/2, y+1/2, -z+1/2'
'-x, -y, -z'
'x-1/2, -y-1/2, z-1/2'

loop_
_atom_site_label
_atom_site_type_symbol
_atom_site_fract_x
_atom_site_fract_y
_atom_site_fract_z
_atom_site_U_iso_or_equiv
_atom_site_adp_type
_atom_site_occupancy
_atom_site_symmetry_multiplicity
_atom_site_calc_flag
_atom_site_refinement_flags
_atom_site_disorder_assembly
_atom_site_disorder_group
O1 O 0.14459(14) 0.59019(11) 0.92820(13) 0.0882(5) Uani 1 1 d . . .
O2 O -0.00551(14) 1.40190(10) 0.89838(12) 0.0834(5) Uani 1 1 d . . .
C1 C 0.04422(15) 0.91769(12) 0.70934(14) 0.0499(5) Uani 1 1 d . . .
C2 C 0.03447(15) 0.99833(13) 0.75194(15) 0.0546(5) Uani 1 1 d . . .
H2 H 0.0434 0.9979 0.8189 0.065 Uiso 1 1 calc R . .
C3 C 0.01202(15) 1.07981(13) 0.69970(15) 0.0504(5) Uani 1 1 d . . .
C4 C -0.00079(14) 1.08137(12) 0.59876(14) 0.0475(5) Uani 1 1 d . . .
C5 C 0.00724(13) 0.99972(11) 0.55184(13) 0.0451(5) Uani 1 1 d . . .
C6 C 0.02936(14) 0.91739(12) 0.60730(14) 0.0468(5) Uani 1 1 d . . .
C7 C 0.03489(15) 0.83669(13) 0.55658(15) 0.0549(5) Uani 1 1 d . . .
H7 H 0.0481 0.7822 0.5916 0.066 Uiso 1 1 calc R . .
C8 C -0.02149(15) 1.16263(13) 0.54045(15) 0.0554(5) Uani 1 1 d . . .
H8 H -0.0258 1.2168 0.5705 0.067 Uiso 1 1 calc R . .
C9 C 0.07286(15) 0.83300(12) 0.77139(14) 0.0490(5) Uani 1 1 d . . .
C10 C 0.17797(15) 0.80618(13) 0.82135(15) 0.0583(5) Uani 1 1 d . . .
C11 C 0.20409(17) 0.72545(14) 0.87554(16) 0.0652(6) Uani 1 1 d . . .
H11 H 0.2741 0.7072 0.9085 0.078 Uiso 1 1 calc R . .
C12 C 0.12748(17) 0.67266(14) 0.88069(15) 0.0617(6) Uani 1 1 d . . .
C13 C 0.02435(18) 0.70142(15) 0.83471(17) 0.0709(6) Uani 1 1 d . . .
H13 H -0.0269 0.6670 0.8414 0.085 Uiso 1 1 calc R . .
C14 C -0.00420(16) 0.78011(15) 0.77908(16) 0.0632(6) Uani 1 1 d . . .
C15 C -0.11825(18) 0.80693(19) 0.7257(2) 0.1038(10) Uani 1 1 d . . .
H15A H -0.1604 0.7604 0.7347 0.156 Uiso 1 1 calc R . .
H15B H -0.1392 0.8151 0.6541 0.156 Uiso 1 1 calc R . .
H15C H -0.1280 0.8624 0.7543 0.156 Uiso 1 1 calc R . .
C16 C 0.26409(18) 0.86331(16) 0.8173(2) 0.0960(9) Uani 1 1 d . . .
H16A H 0.2502 0.8719 0.7474 0.144 Uiso 1 1 calc R . .
H16B H 0.3307 0.8335 0.8538 0.144 Uiso 1 1 calc R . .
H16C H 0.2661 0.9209 0.8482 0.144 Uiso 1 1 calc R . .
C17 C 0.2420(2) 0.54712(17) 0.9537(2) 0.0980(9) Uani 1 1 d . . .
H17A H 0.2548 0.5453 0.8946 0.147 Uiso 1 1 calc R . .
H17B H 0.2400 0.4867 0.9765 0.147 Uiso 1 1 calc R . .
H17C H 0.2975 0.5801 1.0074 0.147 Uiso 1 1 calc R . .
C18 C 0.00448(15) 1.16428(12) 0.75257(14) 0.0500(5) Uani 1 1 d . . .
C19 C 0.09664(16) 1.20899(14) 0.81938(15) 0.0608(6) Uani 1 1 d . . .
C20 C 0.08816(18) 1.28709(15) 0.86638(16) 0.0680(6) Uani 1 1 d . . .
H20 H 0.1492 1.3169 0.9110 0.082 Uiso 1 1 calc R . .
C21 C -0.00802(18) 1.32221(14) 0.84920(16) 0.0627(6) Uani 1 1 d . . .
C22 C -0.09834(17) 1.27827(14) 0.78446(16) 0.0660(6) Uani 1 1 d . . .
H22 H -0.1636 1.3016 0.7725 0.079 Uiso 1 1 calc R . .
C23 C -0.09264(16) 1.19867(14) 0.73640(15) 0.0601(5) Uani 1 1 d . . .
C24 C -0.19382(18) 1.15057(18) 0.6677(2) 0.1006(9) Uani 1 1 d . . .
H24A H -0.1996 1.1462 0.6000 0.151 Uiso 1 1 calc R . .
H24B H -0.2527 1.1839 0.6657 0.151 Uiso 1 1 calc R . .
H24C H -0.1934 1.0911 0.6940 0.151 Uiso 1 1 calc R . .
C25 C 0.20278(18) 1.17258(17) 0.8399(2) 0.0925(8) Uani 1 1 d . . .
H25A H 0.2562 1.2152 0.8802 0.139 Uiso 1 1 calc R . .
H25B H 0.2053 1.1626 0.7763 0.139 Uiso 1 1 calc R . .
H25C H 0.2148 1.1166 0.8765 0.139 Uiso 1 1 calc R . .
C26 C -0.1027(2) 1.44553(17) 0.8735(2) 0.0940(8) Uani 1 1 d . . .
H26A H -0.1366 1.4598 0.8019 0.141 Uiso 1 1 calc R . .
H26B H -0.0902 1.5001 0.9127 0.141 Uiso 1 1 calc R . .
H26C H -0.1472 1.4063 0.8892 0.141 Uiso 1 1 calc R . .
C27 C 0.5063(7) 0.9980(4) 1.0208(3) 0.0639(17) Uani 0.50 1 d PG . 1
C28 C 0.5412(5) 0.9249(3) 0.9848(4) 0.0808(18) Uani 0.50 1 d PG . 1
H28A H 0.5727 0.8739 1.0285 0.097 Uiso 0.50 1 d PR . 1
C29 C 0.5306(3) 0.9255(3) 0.8857(4) 0.0849(15) Uani 0.50 1 d PG . 1
H29A H 0.5548 0.8751 0.8608 0.102 Uiso 0.50 1 d PR . 1
C30 C 0.4850(4) 0.9993(3) 0.8224(3) 0.086(4) Uani 0.50 1 d PG . 1
H30A H 0.4777 0.9998 0.7539 0.103 Uiso 0.50 1 d PR . 1
C31 C 0.4501(3) 1.0724(3) 0.8584(3) 0.0897(16) Uani 0.50 1 d PG . 1
H31A H 0.4186 1.1234 0.8147 0.108 Uiso 0.50 1 d PR . 1
C32 C 0.4607(5) 1.0718(3) 0.9576(4) 0.0785(17) Uani 0.50 1 d PG . 1
H32A H 0.4366 1.1222 0.9824 0.094 Uiso 0.50 1 d PR . 1
C33 C 0.5173(6) 0.9987(6) 1.1233(6) 0.075(2) Uani 0.50 1 d PD . 1
C34 C 0.5194(11) 1.0004(9) 1.2044(8) 0.107(4) Uani 0.50 1 d PD . 1
H34A H 0.5304 0.9996 1.2720 0.128 Uiso 0.50 1 calc PR . 1
C35 C -0.0228(8) 1.0055(4) 0.992(3) 0.121(4) Uani 0.50 1 d PG . 2
C36 C 0.0453(8) 1.0782(5) 1.0116(18) 0.175(8) Uani 0.50 1 d PGD . 2
H36A H 0.0185 1.1387 1.0016 0.210 Uiso 0.50 1 d PR . 2
C37 C 0.1524(8) 1.0633(8) 1.0452(7) 0.164(5) Uani 0.50 1 d PG . 2
H37A H 0.1994 1.1135 1.0584 0.197 Uiso 0.50 1 d PR . 2
C38 C 0.1913(7) 0.9756(9) 1.0597(8) 0.262(17) Uani 0.50 1 d PG . 2
H38A H 0.2652 0.9653 1.0829 0.315 Uiso 0.50 1 d PR . 2
C39 C 0.1232(9) 0.9029(7) 1.0406(8) 0.212(9) Uani 0.50 1 d PG . 2
H39A H 0.1501 0.8424 1.0506 0.254 Uiso 0.50 1 d PR . 2
C40 C 0.0162(9) 0.9179(5) 1.007(2) 0.174(7) Uani 0.50 1 d PGD . 2
H40A H -0.0309 0.8677 0.9938 0.209 Uiso 0.50 1 d PR . 2
C41 C -0.1266(11) 1.0199(6) 0.9588(10) 0.166(6) Uani 0.50 1 d PD . 2
C42 C -0.2162(12) 1.0329(8) 0.9356(14) 0.228(10) Uani 0.50 1 d PD . 2
H42A H -0.2820 1.0554 0.9231 0.273 Uiso 0.50 1 calc PR . 2

loop_
_atom_site_aniso_label
_atom_site_aniso_U_11
_atom_site_aniso_U_22
_atom_site_aniso_U_33
_atom_site_aniso_U_23
_atom_site_aniso_U_13
_atom_site_aniso_U_12
O1 0.0989(13) 0.0735(11) 0.0952(13) 0.0380(9) 0.0461(10) 0.0188(9)
O2 0.0998(13) 0.0659(10) 0.0873(12) -0.0297(8) 0.0446(10) -0.0072(9)
C1 0.0551(11) 0.0504(12) 0.0462(12) 0.0042(9) 0.0245(9) 0.0004(9)
C2 0.0654(13) 0.0561(13) 0.0462(12) 0.0008(10) 0.0285(10) -0.0001(10)
C3 0.0566(12) 0.0489(12) 0.0476(12) -0.0019(9) 0.0252(9) -0.0002(9)
C4 0.0521(11) 0.0441(11) 0.0480(12) 0.0009(9) 0.0242(9) 0.0009(8)
C5 0.0491(11) 0.0452(11) 0.0441(11) -0.0009(9) 0.0237(9) -0.0002(8)
C6 0.0507(11) 0.0458(11) 0.0459(12) 0.0027(9) 0.0234(9) 0.0014(8)
C7 0.0693(13) 0.0437(11) 0.0525(13) 0.0047(9) 0.0280(10) 0.0054(9)
C8 0.0707(14) 0.0439(12) 0.0556(14) -0.0025(9) 0.0318(11) 0.0053(9)
C9 0.0577(12) 0.0485(11) 0.0427(11) 0.0035(8) 0.0241(9) 0.0015(9)
C10 0.0567(12) 0.0575(13) 0.0570(13) 0.0035(10) 0.0222(10) -0.0024(10)
C11 0.0564(13) 0.0662(14) 0.0635(15) 0.0103(11) 0.0186(11) 0.0082(11)
C12 0.0742(15) 0.0583(13) 0.0538(13) 0.0171(10) 0.0298(11) 0.0095(11)
C13 0.0711(15) 0.0688(15) 0.0835(17) 0.0222(12) 0.0441(13) 0.0012(12)
C14 0.0605(13) 0.0694(15) 0.0660(15) 0.0190(11) 0.0340(11) 0.0073(11)
C15 0.0631(15) 0.104(2) 0.147(3) 0.0479(18) 0.0497(16) 0.0110(14)
C16 0.0602(14) 0.0830(18) 0.130(2) 0.0211(16) 0.0290(14) -0.0091(13)
C17 0.098(2) 0.0755(17) 0.102(2) 0.0310(14) 0.0277(15) 0.0262(15)
C18 0.0598(12) 0.0486(11) 0.0459(12) -0.0022(9) 0.0277(10) -0.0011(9)
C19 0.0609(13) 0.0604(13) 0.0605(14) -0.0025(11) 0.0267(11) -0.0013(10)
C20 0.0665(15) 0.0626(14) 0.0649(15) -0.0144(11) 0.0206(11) -0.0112(11)
C21 0.0779(15) 0.0560(13) 0.0599(14) -0.0113(11) 0.0360(12) -0.0049(11)
C22 0.0635(14) 0.0670(14) 0.0744(16) -0.0152(12) 0.0373(12) -0.0004(11)
C23 0.0598(13) 0.0676(14) 0.0561(13) -0.0140(10) 0.0287(10) -0.0059(11)
C24 0.0689(16) 0.103(2) 0.122(2) -0.0543(17) 0.0356(15) -0.0117(14)
C25 0.0624(15) 0.0873(18) 0.116(2) -0.0169(15) 0.0300(14) -0.0035(13)
C26 0.120(2) 0.0737(17) 0.104(2) -0.0198(14) 0.0640(17) 0.0136(16)
C27 0.055(3) 0.066(3) 0.059(6) -0.001(4) 0.015(4) -0.007(2)
C28 0.077(4) 0.068(4) 0.097(6) 0.012(4) 0.039(4) 0.011(3)
C29 0.090(4) 0.077(4) 0.103(5) -0.006(3) 0.057(3) 0.001(3)
C30 0.111(8) 0.077(7) 0.101(10) 0.004(7) 0.076(8) -0.008(5)
C31 0.119(5) 0.069(4) 0.075(4) 0.006(3) 0.038(3) 0.017(3)
C32 0.086(4) 0.060(3) 0.087(5) -0.002(4) 0.036(4) 0.010(3)
C33 0.066(4) 0.083(4) 0.074(5) 0.007(4) 0.031(4) -0.009(3)
C34 0.119(8) 0.121(9) 0.078(5) 0.007(4) 0.042(5) 0.010(6)
C35 0.117(16) 0.193(10) 0.068(10) -0.001(7) 0.056(15) 0.006(11)
C36 0.31(3) 0.144(13) 0.081(9) -0.017(7) 0.102(17) -0.044(13)
C37 0.167(9) 0.238(13) 0.088(7) -0.013(8) 0.058(7) -0.057(10)
C38 0.213(17) 0.49(4) 0.087(10) 0.095(17) 0.067(12) 0.20(2)
C39 0.33(2) 0.198(13) 0.156(12) 0.038(10) 0.151(16) 0.027(14)
C40 0.27(2) 0.175(14) 0.106(14) -0.001(10) 0.114(19) -0.013(17)
C41 0.141(13) 0.28(2) 0.080(7) 0.027(10) 0.055(9) 0.013(12)
C42 0.210(16) 0.35(2) 0.155(14) -0.062(15) 0.107(12) -0.107(16)

loop_
_atom_type_symbol
_atom_type_description
_atom_type_scat_dispersion_real
_atom_type_scat_dispersion_imag
_atom_type_scat_source
C C 0.0033 0.0016 'International Tables Vol C Tables 4.2.6.8 and 6.1.1.4'
H H 0.0000 0.0000 'International Tables Vol C Tables 4.2.6.8 and 6.1.1.4'
O O 0.0106 0.0060 'International Tables Vol C Tables 4.2.6.8 and 6.1.1.4'

loop_
_geom_angle_atom_site_label_1
_geom_angle_atom_site_label_2
_geom_angle_atom_site_label_3
_geom_angle
_geom_angle_site_symmetry_1
_geom_angle_site_symmetry_3
_geom_angle_publ_flag
C12 O1 C17 117.73(18) . . ?
C21 O2 C26 117.68(18) . . ?
C2 C1 C6 118.81(16) . . ?
C2 C1 C9 120.45(17) . . ?
C6 C1 C9 120.72(16) . . ?
C1 C2 C3 123.25(19) . . ?
C1 C2 H2 118.4 . . ?
C3 C2 H2 118.4 . . ?
C2 C3 C4 118.87(17) . . ?
C2 C3 C18 119.60(17) . . ?
C4 C3 C18 121.52(16) . . ?
C3 C4 C5 119.56(16) . . ?
C3 C4 C8 122.47(17) . . ?
C5 C4 C8 117.97(17) . . ?
C6 C5 C4 120.05(16) . . ?
C6 C5 C5 119.90(19) . 3_576 ?
C4 C5 C5 120.06(19) . 3_576 ?
C1 C6 C5 119.44(16) . . ?
C1 C6 C7 122.38(16) . . ?
C5 C6 C7 118.18(17) . . ?
C8 C7 C6 121.84(17) 3_576 . ?
C8 C7 H7 119.1 3_576 . ?
C6 C7 H7 119.1 . . ?
C7 C8 C4 122.04(17) 3_576 . ?
C7 C8 H8 119.0 3_576 . ?
C4 C8 H8 119.0 . . ?
C14 C9 C10 119.59(17) . . ?
C14 C9 C1 120.84(17) . . ?
C10 C9 C1 119.56(17) . . ?
C11 C10 C9 119.55(18) . . ?
C11 C10 C16 119.41(19) . . ?
C9 C10 C16 121.05(18) . . ?
C12 C11 C10 120.50(19) . . ?
C12 C11 H11 119.7 . . ?
C10 C11 H11 119.7 . . ?
C11 C12 O1 124.88(19) . . ?
C11 C12 C13 119.61(19) . . ?
O1 C12 C13 115.51(19) . . ?
C14 C13 C12 121.2(2) . . ?
C14 C13 H13 119.4 . . ?
C12 C13 H13 119.4 . . ?
C13 C14 C9 119.46(19) . . ?
C13 C14 C15 119.6(2) . . ?
C9 C14 C15 120.89(18) . . ?
C14 C15 H15A 109.5 . . ?
C14 C15 H15B 109.5 . . ?
H15A C15 H15B 109.5 . . ?
C14 C15 H15C 109.5 . . ?
H15A C15 H15C 109.5 . . ?
H15B C15 H15C 109.5 . . ?
C10 C16 H16A 109.5 . . ?
C10 C16 H16B 109.5 . . ?
H16A C16 H16B 109.5 . . ?
C10 C16 H16C 109.5 . . ?
H16A C16 H16C 109.5 . . ?
H16B C16 H16C 109.5 . . ?
O1 C17 H17A 109.5 . . ?
O1 C17 H17B 109.5 . . ?
H17A C17 H17B 109.5 . . ?
O1 C17 H17C 109.5 . . ?
H17A C17 H17C 109.5 . . ?
H17B C17 H17C 109.5 . . ?
C23 C18 C19 119.46(18) . . ?
C23 C18 C3 120.95(17) . . ?
C19 C18 C3 119.59(17) . . ?
C20 C19 C18 118.79(19) . . ?
C20 C19 C25 120.48(19) . . ?
C18 C19 C25 120.73(19) . . ?
C21 C20 C19 121.90(19) . . ?
C21 C20 H20 119.0 . . ?
C19 C20 H20 119.0 . . ?
C22 C21 O2 124.5(2) . . ?
C22 C21 C20 119.46(19) . . ?
O2 C21 C20 116.04(19) . . ?
C21 C22 C23 120.15(19) . . ?
C21 C22 H22 119.9 . . ?
C23 C22 H22 119.9 . . ?
C18 C23 C22 120.22(18) . . ?
C18 C23 C24 121.06(19) . . ?
C22 C23 C24 118.72(19) . . ?
C23 C24 H24A 109.5 . . ?
C23 C24 H24B 109.5 . . ?
H24A C24 H24B 109.5 . . ?
C23 C24 H24C 109.5 . . ?
H24A C24 H24C 109.5 . . ?
H24B C24 H24C 109.5 . . ?
C19 C25 H25A 109.5 . . ?
C19 C25 H25B 109.5 . . ?
H25A C25 H25B 109.5 . . ?
C19 C25 H25C 109.5 . . ?
H25A C25 H25C 109.5 . . ?
H25B C25 H25C 109.5 . . ?
O2 C26 H26A 109.5 . . ?
O2 C26 H26B 109.5 . . ?
H26A C26 H26B 109.5 . . ?
O2 C26 H26C 109.5 . . ?
H26A C26 H26C 109.5 . . ?
H26B C26 H26C 109.5 . . ?
C27 C27 C32 107.3(14) 3_677 3_677 ?
C27 C27 C28 86.2(12) 3_677 3_677 ?
C32 C27 C28 163.8(9) 3_677 3_677 ?
C27 C27 C28 70.3(10) 3_677 . ?
C32 C27 C28 38.0(5) 3_677 . ?
C28 C27 C28 156.5(4) 3_677 . ?
C27 C27 C32 50.3(10) 3_677 . ?
C32 C27 C32 157.6(5) 3_677 . ?
C28 C27 C32 36.8(4) 3_677 . ?
C28 C27 C32 120.0 . . ?
C27 C27 C33 167.0(16) 3_677 . ?
C32 C27 C33 82.9(5) 3_677 . ?
C28 C27 C33 82.6(5) 3_677 . ?
C28 C27 C33 120.7(5) . . ?
C32 C27 C33 119.3(5) . . ?
C27 C27 C31 152.7(18) 3_677 3_677 ?
C32 C27 C31 46.4(3) 3_677 3_677 ?
C28 C27 C31 118.7(4) 3_677 3_677 ?
C28 C27 C31 84.3(5) . 3_677 ?
C32 C27 C31 155.6(5) . 3_677 ?
C33 C27 C31 36.5(4) . 3_677 ?
C27 C27 C33 9.4(11) 3_677 3_677 ?
C32 C27 C33 100.0(6) 3_677 3_677 ?
C28 C27 C33 94.3(5) 3_677 3_677 ?
C28 C27 C33 62.3(2) . 3_677 ?
C32 C27 C33 57.8(3) . 3_677 ?
C33 C27 C33 176.4(5) . 3_677 ?
C31 C27 C33 146.3(6) 3_677 3_677 ?
C27 C27 C29 129.0(14) 3_677 3_677 ?
C32 C27 C29 122.0(5) 3_677 3_677 ?
C28 C27 C29 43.1(2) 3_677 3_677 ?
C28 C27 C29 160.0(5) . 3_677 ?
C32 C27 C29 79.9(5) . 3_677 ?
C33 C27 C29 39.4(4) . 3_677 ?
C31 C27 C29 75.7(2) 3_677 3_677 ?
C33 C27 C29 137.4(6) 3_677 3_677 ?
C32 C28 C27 76.6(7) 3_677 3_677 ?
C32 C28 C27 53.7(7) 3_677 . ?
C27 C28 C27 23.5(3) 3_677 . ?
C32 C28 C29 171.9(10) 3_677 . ?
C27 C28 C29 96.7(3) 3_677 . ?
C27 C28 C29 120.0 . . ?
C32 C28 C33 128.0(7) 3_677 3_677 ?
C27 C28 C33 51.7(3) 3_677 3_677 ?
C27 C28 C33 75.0(3) . 3_677 ?
C29 C28 C33 45.0(3) . 3_677 ?
C32 C28 H28A 66.6 3_677 . ?
C27 C28 H28A 143.2 3_677 . ?
C27 C28 H28A 120.0 . . ?
C29 C28 H28A 120.0 . . ?
C33 C28 H28A 164.8 3_677 . ?
C33 C29 C28 85.2(4) 3_677 . ?
C33 C29 C30 35.0(4) 3_677 . ?
C28 C29 C30 120.0 . . ?
C33 C29 C34 46.1(4) 3_677 3_677 ?
C28 C29 C34 131.2(4) . 3_677 ?
C30 C29 C34 11.2(4) . 3_677 ?
C33 C29 C27 45.1(4) 3_677 3_677 ?
C28 C29 C27 40.2(2) . 3_677 ?
C30 C29 C27 79.9(2) . 3_677 ?
C34 C29 C27 91.1(5) 3_677 3_677 ?
C33 C29 H29A 154.5 3_677 . ?
C28 C29 H29A 120.0 . . ?
C30 C29 H29A 120.0 . . ?
C34 C29 H29A 108.8 3_677 . ?
C27 C29 H29A 160.0 3_677 . ?
C34 C30 C33 169(3) 3_677 3_677 ?
C34 C30 C31 118(2) 3_677 . ?
C33 C30 C31 54.7(6) 3_677 . ?
C34 C30 C29 122(2) 3_677 . ?
C33 C30 C29 65.7(6) 3_677 . ?
C31 C30 C29 120.0 . . ?
C34 C30 H30A 3.1 3_677 . ?
C33 C30 H30A 171.9 3_677 . ?
C31 C30 H30A 120.0 . . ?
C29 C30 H30A 120.0 . . ?
C33 C31 C30 35.7(4) 3_677 . ?
C33 C31 C32 84.6(4) 3_677 . ?
C30 C31 C32 120.0 . . ?
C33 C31 C34 47.2(5) 3_677 3_677 ?
C30 C31 C34 11.7(5) . 3_677 ?
C32 C31 C34 131.7(5) . 3_677 ?
C33 C31 C27 48.8(5) 3_677 3_677 ?
C30 C31 C27 84.3(3) . 3_677 ?
C32 C31 C27 35.7(3) . 3_677 ?
C34 C31 C27 96.0(5) 3_677 3_677 ?
C33 C31 H31A 155.1 3_677 . ?
C30 C31 H31A 120.0 . . ?
C32 C31 H31A 120.0 . . ?
C34 C31 H31A 108.3 3_677 . ?
C27 C31 H31A 155.6 3_677 . ?
C28 C32 C27 88.3(8) 3_677 3_677 ?
C28 C32 C31 171.9(10) 3_677 . ?
C27 C32 C31 97.9(3) 3_677 . ?
C28 C32 C27 66.6(8) 3_677 . ?
C27 C32 C27 22.4(4) 3_677 . ?
C31 C32 C27 120.0 . . ?
C28 C32 C33 144.4(9) 3_677 3_677 ?
C27 C32 C33 56.5(4) 3_677 3_677 ?
C31 C32 C33 41.4(3) . 3_677 ?
C27 C32 C33 78.7(3) . 3_677 ?
C28 C32 H32A 53.7 3_677 . ?
C27 C32 H32A 142.0 3_677 . ?
C31 C32 H32A 120.0 . . ?
C27 C32 H32A 120.0 . . ?
C33 C32 H32A 161.1 3_677 . ?
C30 C33 C31 89.7(9) 3_677 3_677 ?
C30 C33 C34 3.5(11) 3_677 . ?
C31 C33 C34 87.6(11) 3_677 . ?
C30 C33 C29 79.3(9) 3_677 3_677 ?
C31 C33 C29 167.1(12) 3_677 3_677 ?
C34 C33 C29 81.7(10) . 3_677 ?
C30 C33 C27 172.1(12) 3_677 . ?
C31 C33 C27 94.7(6) 3_677 . ?
C34 C33 C27 175.6(12) . . ?
C29 C33 C27 95.5(6) 3_677 . ?
C30 C33 C32 143.3(12) 3_677 3_677 ?
C31 C33 C32 54.1(4) 3_677 3_677 ?
C34 C33 C32 141.6(12) . 3_677 ?
C29 C33 C32 135.6(7) 3_677 3_677 ?
C27 C33 C32 40.6(4) . 3_677 ?
C30 C33 C28 128.8(12) 3_677 3_677 ?
C31 C33 C28 139.9(7) 3_677 3_677 ?
C34 C33 C28 131.4(12) . 3_677 ?
C29 C33 C28 49.7(4) 3_677 3_677 ?
C27 C33 C28 45.8(4) . 3_677 ?
C32 C33 C28 86.1(4) 3_677 3_677 ?
C30 C33 C27 168.6(15) 3_677 3_677 ?
C31 C33 C27 97.5(6) 3_677 3_677 ?
C34 C33 C27 172.1(12) . 3_677 ?
C29 C33 C27 92.4(6) 3_677 3_677 ?
C27 C33 C27 3.6(5) . 3_677 ?
C32 C33 C27 43.5(2) 3_677 3_677 ?
C28 C33 C27 42.7(2) 3_677 3_677 ?
C30 C34 C33 8(2) 3_677 . ?
C30 C34 C31 50(2) 3_677 3_677 ?
C33 C34 C31 45.1(7) . 3_677 ?
C30 C34 C29 47(2) 3_677 3_677 ?
C33 C34 C29 52.2(8) . 3_677 ?
C31 C34 C29 97.1(6) 3_677 3_677 ?
C30 C34 H34A 180.0 3_677 . ?
C33 C34 H34A 172.3 . . ?
C31 C34 H34A 130.0 3_677 . ?
C29 C34 H34A 132.8 3_677 . ?
C35 C35 C40 101.3(17) 3_577 3_577 ?
C35 C35 C36 87.7(14) 3_577 3_577 ?
C40 C35 C36 171.0(18) 3_577 3_577 ?
C35 C35 C41 173.4(14) 3_577 . ?
C40 C35 C41 85.3(10) 3_577 . ?
C36 C35 C41 85.7(10) 3_577 . ?
C35 C35 C36 66.6(13) 3_577 . ?
C40 C35 C36 34.7(10) 3_577 . ?
C36 C35 C36 154.2(9) 3_577 . ?
C41 C35 C36 120.04(18) . . ?
C35 C35 C40 53.4(13) 3_577 . ?
C40 C35 C40 154.7(10) 3_577 . ?
C36 C35 C40 34.2(9) 3_577 . ?
C41 C35 C40 119.95(18) . . ?
C36 C35 C40 120.0 . . ?
C35 C35 C39 149.1(17) 3_577 3_577 ?
C40 C35 C39 47.9(6) 3_577 3_577 ?
C36 C35 C39 123.2(12) 3_577 3_577 ?
C41 C35 C39 37.5(7) . 3_577 ?
C36 C35 C39 82.6(7) . 3_577 ?
C40 C35 C39 157.4(7) . 3_577 ?
C35 C35 C41 4.6(10) 3_577 3_577 ?
C40 C35 C41 96.7(11) 3_577 3_577 ?
C36 C35 C41 92.2(10) 3_577 3_577 ?
C41 C35 C41 178.0(5) . 3_577 ?
C36 C35 C41 62.0(4) . 3_577 ?
C40 C35 C41 58.0(4) . 3_577 ?
C39 C35 C41 144.6(9) 3_577 3_577 ?
C35 C35 C37 132.8(16) 3_577 3_577 ?
C40 C35 C37 125.9(13) 3_577 3_577 ?
C36 C35 C37 45.2(5) 3_577 3_577 ?
C41 C35 C37 40.6(7) . 3_577 ?
C36 C35 C37 160.6(7) . 3_577 ?
C40 C35 C37 79.4(7) . 3_577 ?
C39 C35 C37 78.0(7) 3_577 3_577 ?
C41 C35 C37 137.4(8) 3_577 3_577 ?
C40 C36 C35 80.8(12) 3_577 3_577 ?
C40 C36 C35 55.0(9) 3_577 . ?
C35 C36 C35 25.8(8) 3_577 . ?
C40 C36 C37 175.0(12) 3_577 . ?
C35 C36 C37 94.2(8) 3_577 . ?
C35 C36 C37 120.0 . . ?
C40 C36 C41 129.5(13) 3_577 3_577 ?
C35 C36 C41 48.8(7) 3_577 3_577 ?
C35 C36 C41 74.5(6) . 3_577 ?
C37 C36 C41 45.5(6) . 3_577 ?
C40 C36 H36A 65.0 3_577 . ?
C35 C36 H36A 145.8 3_577 . ?
C35 C36 H36A 120.0 . . ?
C37 C36 H36A 120.0 . . ?
C41 C36 H36A 165.4 3_577 . ?
C41 C37 C36 83.8(9) 3_577 . ?
C41 C37 C38 36.2(9) 3_577 . ?
C36 C37 C38 120.0 . . ?
C41 C37 C42 45.4(5) 3_577 3_577 ?
C36 C37 C42 129.1(7) . 3_577 ?
C38 C37 C42 9.3(7) . 3_577 ?
C41 C37 C35 43.2(7) 3_577 3_577 ?
C36 C37 C35 40.6(4) . 3_577 ?
C38 C37 C35 79.4(4) . 3_577 ?
C42 C37 C35 88.5(7) 3_577 3_577 ?
C41 C37 H37A 156.2 3_577 . ?
C36 C37 H37A 120.0 . . ?
C38 C37 H37A 120.0 . . ?
C42 C37 H37A 110.9 3_577 . ?
C35 C37 H37A 160.6 3_577 . ?
C42 C38 C41 163(3) 3_577 3_577 ?
C42 C38 C39 108(2) 3_577 . ?
C41 C38 C39 55.3(9) 3_577 . ?
C42 C38 C37 131(2) 3_577 . ?
C41 C38 C37 64.7(9) 3_577 . ?
C39 C38 C37 120.0 . . ?
C42 C38 H38A 14.0 3_577 . ?
C41 C38 H38A 175.1 3_577 . ?
C39 C38 H38A 120.0 . . ?
C37 C38 H38A 120.0 . . ?
C41 C39 C40 83.1(10) 3_577 . ?
C41 C39 C38 37.0(10) 3_577 . ?
C40 C39 C38 120.0 . . ?
C41 C39 C42 49.5(7) 3_577 3_577 ?
C40 C39 C42 132.5(6) . 3_577 ?
C38 C39 C42 12.6(6) . 3_577 ?
C41 C39 C35 45.7(8) 3_577 3_577 ?
C40 C39 C35 37.4(5) . 3_577 ?
C38 C39 C35 82.6(5) . 3_577 ?
C42 C39 C35 95.1(7) 3_577 3_577 ?
C41 C39 H39A 156.9 3_577 . ?
C40 C39 H39A 120.0 . . ?
C38 C39 H39A 120.0 . . ?
C42 C39 H39A 107.5 3_577 . ?
C35 C39 H39A 157.4 3_577 . ?
C36 C40 C35 90.3(13) 3_577 3_577 ?
C36 C40 C39 175.0(13) 3_577 . ?
C35 C40 C39 94.7(9) 3_577 . ?
C36 C40 C35 65.0(9) 3_577 . ?
C35 C40 C35 25.3(9) 3_577 . ?
C39 C40 C35 120.0 . . ?
C36 C40 C41 142.8(14) 3_577 3_577 ?
C35 C40 C41 52.5(8) 3_577 3_577 ?
C39 C40 C41 42.2(5) . 3_577 ?
C35 C40 C41 77.8(5) . 3_577 ?
C36 C40 H40A 55.0 3_577 . ?
C35 C40 H40A 145.3 3_577 . ?
C39 C40 H40A 120.0 . . ?
C35 C40 H40A 120.0 . . ?
C41 C40 H40A 162.2 3_577 . ?
C38 C41 C39 87.7(15) 3_577 3_577 ?
C38 C41 C42 5(2) 3_577 . ?
C39 C41 C42 82.8(11) 3_577 . ?
C38 C41 C37 79.1(13) 3_577 3_577 ?
C39 C41 C37 167(2) 3_577 3_577 ?
C42 C41 C37 83.9(11) . 3_577 ?
C38 C41 C35 175(2) 3_577 . ?
C39 C41 C35 96.9(11) 3_577 . ?
C42 C41 C35 176(2) . . ?
C37 C41 C35 96.2(11) 3_577 . ?
C38 C41 C40 142.4(18) 3_577 3_577 ?
C39 C41 C40 54.7(7) 3_577 3_577 ?
C42 C41 C40 137.4(7) . 3_577 ?
C37 C41 C40 138.4(14) 3_577 3_577 ?
C35 C41 C40 42.2(6) . 3_577 ?
C38 C41 C36 129.8(16) 3_577 3_577 ?
C39 C41 C36 142.4(15) 3_577 3_577 ?
C42 C41 C36 134.5(7) . 3_577 ?
C37 C41 C36 50.7(6) 3_577 3_577 ?
C35 C41 C36 45.5(6) . 3_577 ?
C40 C41 C36 87.7(9) 3_577 3_577 ?
C38 C41 C35 173(3) 3_577 3_577 ?
C39 C41 C35 98.9(11) 3_577 3_577 ?
C42 C41 C35 175.4(17) . 3_577 ?
C37 C41 C35 94.2(11) 3_577 3_577 ?
C35 C41 C35 2.0(4) . 3_577 ?
C40 C41 C35 44.2(5) 3_577 3_577 ?
C36 C41 C35 43.5(5) 3_577 3_577 ?
C38 C42 C41 12(5) 3_577 . ?
C38 C42 C39 59(3) 3_577 3_577 ?
C41 C42 C39 47.7(7) . 3_577 ?
C38 C42 C37 39(3) 3_577 3_577 ?
C41 C42 C37 50.7(7) . 3_577 ?
C39 C42 C37 98.3(11) 3_577 3_577 ?
C38 C42 H42A 180.0 3_577 . ?
C41 C42 H42A 167.7 . . ?
C39 C42 H42A 120.6 3_577 . ?
C37 C42 H42A 140.6 3_577 . ?

loop_
_geom_bond_atom_site_label_1
_geom_bond_atom_site_label_2
_geom_bond_distance
_geom_bond_site_symmetry_2
_geom_bond_publ_flag
O1 C12 1.373(2) . ?
O1 C17 1.414(3) . ?
O2 C21 1.375(2) . ?
O2 C26 1.417(3) . ?
C1 C2 1.383(3) . ?
C1 C6 1.411(2) . ?
C1 C9 1.494(3) . ?
C2 C3 1.387(3) . ?
C2 H2 0.9300 . ?
C3 C4 1.405(3) . ?
C3 C18 1.501(3) . ?
C4 C5 1.421(2) . ?
C4 C8 1.428(3) . ?
C5 C6 1.420(2) . ?
C5 C5 1.437(3) 3_576 ?
C6 C7 1.428(2) . ?
C7 C8 1.345(3) 3_576 ?
C7 H7 0.9300 . ?
C8 C7 1.345(3) 3_576 ?
C8 H8 0.9300 . ?
C9 C14 1.392(3) . ?
C9 C10 1.394(3) . ?
C10 C11 1.390(3) . ?
C10 C16 1.511(3) . ?
C11 C12 1.370(3) . ?
C11 H11 0.9300 . ?
C12 C13 1.377(3) . ?
C13 C14 1.375(3) . ?
C13 H13 0.9300 . ?
C14 C15 1.503(3) . ?
C15 H15A 0.9600 . ?
C15 H15B 0.9600 . ?
C15 H15C 0.9600 . ?
C16 H16A 0.9600 . ?
C16 H16B 0.9600 . ?
C16 H16C 0.9600 . ?
C17 H17A 0.9600 . ?
C17 H17B 0.9600 . ?
C17 H17C 0.9600 . ?
C18 C23 1.388(3) . ?
C18 C19 1.400(3) . ?
C19 C20 1.379(3) . ?
C19 C25 1.500(3) . ?
C20 C21 1.376(3) . ?
C20 H20 0.9300 . ?
C21 C22 1.370(3) . ?
C22 C23 1.394(3) . ?
C22 H22 0.9300 . ?
C23 C24 1.512(3) . ?
C24 H24A 0.9600 . ?
C24 H24B 0.9600 . ?
C24 H24C 0.9600 . ?
C25 H25A 0.9600 . ?
C25 H25B 0.9600 . ?
C25 H25C 0.9600 . ?
C26 H26A 0.9600 . ?
C26 H26B 0.9600 . ?
C26 H26C 0.9600 . ?
C27 C27 0.555(7) 3_677 ?
C27 C32 1.120(11) 3_677 ?
C27 C28 1.311(10) 3_677 ?
C27 C28 1.3900 . ?
C27 C32 1.3900 . ?
C27 C33 1.436(8) . ?
C27 C31 1.901(8) 3_677 ?
C27 C33 1.981(8) 3_677 ?
C27 C29 2.019(8) 3_677 ?
C28 C32 0.857(9) 3_677 ?
C28 C27 1.311(9) 3_677 ?
C28 C29 1.3900 . ?
C28 C33 1.815(8) 3_677 ?
C28 H28A 0.9600 . ?
C29 C33 1.289(9) 3_677 ?
C29 C30 1.3900 . ?
C29 C34 1.614(14) 3_677 ?
C29 C27 2.019(8) 3_677 ?
C29 H29A 0.9600 . ?
C30 C34 0.369(11) 3_677 ?
C30 C33 0.811(8) 3_677 ?
C30 C31 1.3900 . ?
C30 H30A 0.9600 . ?
C31 C33 1.134(9) 3_677 ?
C31 C32 1.3900 . ?
C31 C34 1.598(13) 3_677 ?
C31 C27 1.901(7) 3_677 ?
C31 H31A 0.9599 . ?
C32 C28 0.857(8) 3_677 ?
C32 C27 1.120(10) 3_677 ?
C32 C33 1.708(9) 3_677 ?
C32 H32A 0.9599 . ?
C33 C30 0.811(8) 3_677 ?
C33 C31 1.134(12) 3_677 ?
C33 C34 1.174(7) . ?
C33 C29 1.289(12) 3_677 ?
C33 C32 1.708(10) 3_677 ?
C33 C28 1.815(10) 3_677 ?
C33 C27 1.981(8) 3_677 ?
C34 C30 0.369(11) 3_677 ?
C34 C31 1.598(14) 3_677 ?
C34 C29 1.614(15) 3_677 ?
C34 H34A 0.9300 . ?
C35 C35 0.605(18) 3_577 ?
C35 C40 1.139(13) 3_577 ?
C35 C36 1.276(13) 3_577 ?
C35 C41 1.346(14) . ?
C35 C36 1.3900 . ?
C35 C40 1.3900 . ?
C35 C39 1.868(16) 3_577 ?
C35 C41 1.948(19) 3_577 ?
C35 C37 1.955(16) 3_577 ?
C36 C40 0.79(2) 3_577 ?
C36 C35 1.276(13) 3_577 ?
C36 C37 1.3900 . ?
C36 C41 1.784(16) 3_577 ?
C36 H36A 0.9600 . ?
C37 C41 1.280(13) 3_577 ?
C37 C38 1.3900 . ?
C37 C42 1.644(16) 3_577 ?
C37 C35 1.955(17) 3_577 ?
C37 H37A 0.9600 . ?
C38 C42 0.35(2) 3_577 ?
C38 C41 0.84(2) 3_577 ?
C38 C39 1.3900 . ?
C38 H38A 0.9600 . ?
C39 C41 1.144(13) 3_577 ?
C39 C40 1.3900 . ?
C39 C42 1.536(18) 3_577 ?
C39 C35 1.868(16) 3_577 ?
C39 H39A 0.9601 . ?
C40 C36 0.79(2) 3_577 ?
C40 C35 1.139(13) 3_577 ?
C40 C41 1.690(17) 3_577 ?
C40 H40A 0.9600 . ?
C41 C38 0.837(19) 3_577 ?
C41 C39 1.144(17) 3_577 ?
C41 C42 1.178(7) . ?
C41 C37 1.280(17) 3_577 ?
C41 C40 1.690(18) 3_577 ?
C41 C36 1.784(19) 3_577 ?
C41 C35 1.948(19) 3_577 ?
C42 C38 0.35(2) 3_577 ?
C42 C39 1.54(2) 3_577 ?
C42 C37 1.64(2) 3_577 ?
C42 H42A 0.9300 . ?

loop_
_geom_torsion_atom_site_label_1
_geom_torsion_atom_site_label_2
_geom_torsion_atom_site_label_3
_geom_torsion_atom_site_label_4
_geom_torsion
_geom_torsion_site_symmetry_1
_geom_torsion_site_symmetry_2
_geom_torsion_site_symmetry_3
_geom_torsion_site_symmetry_4
_geom_torsion_publ_flag
C6 C1 C2 C3 -0.9(3) . . . . ?
C9 C1 C2 C3 177.49(18) . . . . ?
C1 C2 C3 C4 -0.5(3) . . . . ?
C1 C2 C3 C18 -179.08(18) . . . . ?
C2 C3 C4 C5 1.3(3) . . . . ?
C18 C3 C4 C5 179.87(16) . . . . ?
C2 C3 C4 C8 -178.46(17) . . . . ?
C18 C3 C4 C8 0.1(3) . . . . ?
C3 C4 C5 C6 -0.8(3) . . . . ?
C8 C4 C5 C6 179.02(16) . . . . ?
C3 C4 C5 C5 179.09(19) . . . 3_576 ?
C8 C4 C5 C5 -1.1(3) . . . 3_576 ?
C2 C1 C6 C5 1.4(3) . . . . ?
C9 C1 C6 C5 -176.95(17) . . . . ?
C2 C1 C6 C7 -178.08(17) . . . . ?
C9 C1 C6 C7 3.6(3) . . . . ?
C4 C5 C6 C1 -0.6(3) . . . . ?
C5 C5 C6 C1 179.53(19) 3_576 . . . ?
C4 C5 C6 C7 178.91(16) . . . . ?
C5 C5 C6 C7 -0.9(3) 3_576 . . . ?
C1 C6 C7 C8 -179.41(17) . . . 3_576 ?
C5 C6 C7 C8 1.1(3) . . . 3_576 ?
C3 C4 C8 C7 -179.19(18) . . . 3_576 ?
C5 C4 C8 C7 1.0(3) . . . 3_576 ?
C2 C1 C9 C14 86.0(2) . . . . ?
C6 C1 C9 C14 -95.7(2) . . . . ?
C2 C1 C9 C10 -94.6(2) . . . . ?
C6 C1 C9 C10 83.7(2) . . . . ?
C14 C9 C10 C11 2.1(3) . . . . ?
C1 C9 C10 C11 -177.31(18) . . . . ?
C14 C9 C10 C16 -178.1(2) . . . . ?
C1 C9 C10 C16 2.5(3) . . . . ?
C9 C10 C11 C12 -0.5(3) . . . . ?
C16 C10 C11 C12 179.7(2) . . . . ?
C10 C11 C12 O1 176.9(2) . . . . ?
C10 C11 C12 C13 -2.2(3) . . . . ?
C17 O1 C12 C11 -14.8(3) . . . . ?
C17 O1 C12 C13 164.4(2) . . . . ?
C11 C12 C13 C14 3.4(3) . . . . ?
O1 C12 C13 C14 -175.8(2) . . . . ?
C12 C13 C14 C9 -1.8(3) . . . . ?
C12 C13 C14 C15 177.0(2) . . . . ?
C10 C9 C14 C13 -0.9(3) . . . . ?
C1 C9 C14 C13 178.4(2) . . . . ?
C10 C9 C14 C15 -179.7(2) . . . . ?
C1 C9 C14 C15 -0.4(3) . . . . ?
C2 C3 C18 C23 -99.6(2) . . . . ?
C4 C3 C18 C23 81.9(2) . . . . ?
C2 C3 C18 C19 80.2(2) . . . . ?
C4 C3 C18 C19 -98.3(2) . . . . ?
C23 C18 C19 C20 -0.9(3) . . . . ?
C3 C18 C19 C20 179.26(18) . . . . ?
C23 C18 C19 C25 178.8(2) . . . . ?
C3 C18 C19 C25 -1.0(3) . . . . ?
C18 C19 C20 C21 -0.2(3) . . . . ?
C25 C19 C20 C21 -180.0(2) . . . . ?
C26 O2 C21 C22 -5.8(3) . . . . ?
C26 O2 C21 C20 172.9(2) . . . . ?
C19 C20 C21 C22 0.7(3) . . . . ?
C19 C20 C21 O2 -178.04(19) . . . . ?
O2 C21 C22 C23 178.6(2) . . . . ?
C20 C21 C22 C23 0.0(3) . . . . ?
C19 C18 C23 C22 1.5(3) . . . . ?
C3 C18 C23 C22 -178.64(18) . . . . ?
C19 C18 C23 C24 -177.8(2) . . . . ?
C3 C18 C23 C24 2.0(3) . . . . ?
C21 C22 C23 C18 -1.1(3) . . . . ?
C21 C22 C23 C24 178.3(2) . . . . ?
C27 C27 C28 C32 -166(3) 3_677 . . 3_677 ?
C28 C27 C28 C32 -166(4) 3_677 . . 3_677 ?
C32 C27 C28 C32 -173.9(17) . . . 3_677 ?
C33 C27 C28 C32 6.6(11) . . . 3_677 ?
C31 C27 C28 C32 3.9(7) 3_677 . . 3_677 ?
C33 C27 C28 C32 -171.2(17) 3_677 . . 3_677 ?
C29 C27 C28 C32 0.0(13) 3_677 . . 3_677 ?
C32 C27 C28 C27 166(3) 3_677 . . 3_677 ?
C28 C27 C28 C27 0.0(7) 3_677 . . 3_677 ?
C32 C27 C28 C27 -8.1(18) . . . 3_677 ?
C33 C27 C28 C27 172(3) . . . 3_677 ?
C31 C27 C28 C27 170(3) 3_677 . . 3_677 ?
C33 C27 C28 C27 -5.4(18) 3_677 . . 3_677 ?
C29 C27 C28 C27 166(4) 3_677 . . 3_677 ?
C27 C27 C28 C29 8.1(18) 3_677 . . . ?
C32 C27 C28 C29 173.9(17) 3_677 . . . ?
C28 C27 C28 C29 8(2) 3_677 . . . ?
C32 C27 C28 C29 0.0 . . . . ?
C33 C27 C28 C29 -179.6(8) . . . . ?
C31 C27 C28 C29 177.8(10) 3_677 . . . ?
C33 C27 C28 C29 2.7(3) 3_677 . . . ?
C29 C27 C28 C29 174(3) 3_677 . . . ?
C27 C27 C28 C33 5.4(18) 3_677 . . 3_677 ?
C32 C27 C28 C33 171.2(17) 3_677 . . 3_677 ?
C28 C27 C28 C33 5(2) 3_677 . . 3_677 ?
C32 C27 C28 C33 -2.7(3) . . . 3_677 ?
C33 C27 C28 C33 177.7(7) . . . 3_677 ?
C31 C27 C28 C33 175.0(10) 3_677 . . 3_677 ?
C29 C27 C28 C33 171(3) 3_677 . . 3_677 ?
C32 C28 C29 C33 34(9) 3_677 . . 3_677 ?
C27 C28 C29 C33 -0.5(8) 3_677 . . 3_677 ?
C27 C28 C29 C33 -3.7(4) . . . 3_677 ?
C32 C28 C29 C30 37(9) 3_677 . . . ?
C27 C28 C29 C30 3.2(7) 3_677 . . . ?
C27 C28 C29 C30 0.0 . . . . ?
C33 C28 C29 C30 3.7(4) 3_677 . . . ?
C32 C28 C29 C34 37(9) 3_677 . . 3_677 ?
C27 C28 C29 C34 2.4(13) 3_677 . . 3_677 ?
C27 C28 C29 C34 -0.8(9) . . . 3_677 ?
C33 C28 C29 C34 2.9(9) 3_677 . . 3_677 ?
C32 C28 C29 C27 34(8) 3_677 . . 3_677 ?
C27 C28 C29 C27 -3.2(7) . . . 3_677 ?
C33 C28 C29 C27 0.5(8) 3_677 . . 3_677 ?
C33 C29 C30 C34 -170(3) 3_677 . . 3_677 ?
C28 C29 C30 C34 -177(3) . . . 3_677 ?
C27 C29 C30 C34 -175(3) 3_677 . . 3_677 ?
C28 C29 C30 C33 -6.5(6) . . . 3_677 ?
C34 C29 C30 C33 170(3) 3_677 . . 3_677 ?
C27 C29 C30 C33 -4.4(7) 3_677 . . 3_677 ?
C33 C29 C30 C31 6.5(6) 3_677 . . . ?
C28 C29 C30 C31 0.0 . . . . ?
C34 C29 C30 C31 177(3) 3_677 . . . ?
C27 C29 C30 C31 2.1(5) 3_677 . . . ?
C34 C30 C31 C33 170(3) 3_677 . . 3_677 ?
C29 C30 C31 C33 -7.2(7) . . . 3_677 ?
C34 C30 C31 C32 177(3) 3_677 . . . ?
C33 C30 C31 C32 7.2(7) 3_677 . . . ?
C29 C30 C31 C32 0.0 . . . . ?
C33 C30 C31 C34 -170(3) 3_677 . . 3_677 ?
C29 C30 C31 C34 -177(3) . . . 3_677 ?
C34 C30 C31 C27 175(3) 3_677 . . 3_677 ?
C33 C30 C31 C27 5.0(8) 3_677 . . 3_677 ?
C29 C30 C31 C27 -2.2(5) . . . 3_677 ?
C33 C31 C32 C28 -138(9) 3_677 . . 3_677 ?
C30 C31 C32 C28 -143(9) . . . 3_677 ?
C34 C31 C32 C28 -142(9) 3_677 . . 3_677 ?
C27 C31 C32 C28 -139(10) 3_677 . . 3_677 ?
C33 C31 C32 C27 0.4(9) 3_677 . . 3_677 ?
C30 C31 C32 C27 -3.8(8) . . . 3_677 ?
C34 C31 C32 C27 -3.0(14) 3_677 . . 3_677 ?
C33 C31 C32 C27 4.2(4) 3_677 . . . ?
C30 C31 C32 C27 0.0 . . . . ?
C34 C31 C32 C27 0.8(9) 3_677 . . . ?
C27 C31 C32 C27 3.8(8) 3_677 . . . ?
C30 C31 C32 C33 -4.2(4) . . . 3_677 ?
C34 C31 C32 C33 -3.4(10) 3_677 . . 3_677 ?
C27 C31 C32 C33 -0.4(9) 3_677 . . 3_677 ?
C27 C27 C32 C28 165(4) 3_677 . . 3_677 ?
C32 C27 C32 C28 165(4) 3_677 . . 3_677 ?
C28 C27 C32 C28 174.6(15) . . . 3_677 ?
C33 C27 C32 C28 -5.8(9) . . . 3_677 ?
C31 C27 C32 C28 0.0(12) 3_677 . . 3_677 ?
C33 C27 C32 C28 171.8(16) 3_677 . . 3_677 ?
C29 C27 C32 C28 -3.3(6) 3_677 . . 3_677 ?
C32 C27 C32 C27 0.0(8) 3_677 . . 3_677 ?
C28 C27 C32 C27 -165(4) 3_677 . . 3_677 ?
C28 C27 C32 C27 10(2) . . . 3_677 ?
C33 C27 C32 C27 -171(3) . . . 3_677 ?
C31 C27 C32 C27 -165(4) 3_677 . . 3_677 ?
C33 C27 C32 C27 7(2) 3_677 . . 3_677 ?
C29 C27 C32 C27 -168(3) 3_677 . . 3_677 ?
C27 C27 C32 C31 -10(2) 3_677 . . . ?
C32 C27 C32 C31 -10(3) 3_677 . . . ?
C28 C27 C32 C31 -174.6(15) 3_677 . . . ?
C28 C27 C32 C31 0.0 . . . . ?
C33 C27 C32 C31 179.6(8) . . . . ?
C31 C27 C32 C31 -175(2) 3_677 . . . ?
C33 C27 C32 C31 -2.8(3) 3_677 . . . ?
C29 C27 C32 C31 -177.9(10) 3_677 . . . ?
C27 C27 C32 C33 -7(2) 3_677 . . 3_677 ?
C32 C27 C32 C33 -7(3) 3_677 . . 3_677 ?
C28 C27 C32 C33 -171.8(16) 3_677 . . 3_677 ?
C28 C27 C32 C33 2.8(3) . . . 3_677 ?
C33 C27 C32 C33 -177.6(7) . . . 3_677 ?
C31 C27 C32 C33 -172(2) 3_677 . . 3_677 ?
C29 C27 C32 C33 -175.0(10) 3_677 . . 3_677 ?
C27 C27 C33 C30 19(10) 3_677 . . 3_677 ?
C32 C27 C33 C30 -123(9) 3_677 . . 3_677 ?
C28 C27 C33 C30 49(8) 3_677 . . 3_677 ?
C28 C27 C33 C30 -128(9) . . . 3_677 ?
C32 C27 C33 C30 53(9) . . . 3_677 ?
C31 C27 C33 C30 -123(9) 3_677 . . 3_677 ?
C33 C27 C33 C30 19(10) 3_677 . . 3_677 ?
C29 C27 C33 C30 49(8) 3_677 . . 3_677 ?
C27 C27 C33 C31 142(10) 3_677 . . 3_677 ?
C32 C27 C33 C31 -0.4(4) 3_677 . . 3_677 ?
C28 C27 C33 C31 172.4(17) 3_677 . . 3_677 ?
C28 C27 C33 C31 -4.5(7) . . . 3_677 ?
C32 C27 C33 C31 176.0(12) . . . 3_677 ?
C33 C27 C33 C31 142(11) 3_677 . . 3_677 ?
C29 C27 C33 C31 172.0(16) 3_677 . . 3_677 ?
C27 C27 C33 C34 21(22) 3_677 . . . ?
C32 C27 C33 C34 -121(17) 3_677 . . . ?
C28 C27 C33 C34 51(17) 3_677 . . . ?
C28 C27 C33 C34 -126(17) . . . . ?
C32 C27 C33 C34 55(17) . . . . ?
C31 C27 C33 C34 -121(17) 3_677 . . . ?
C33 C27 C33 C34 21(22) 3_677 . . . ?
C29 C27 C33 C34 51(17) 3_677 . . . ?
C27 C27 C33 C29 -30(9) 3_677 . . 3_677 ?
C32 C27 C33 C29 -172.4(17) 3_677 . . 3_677 ?
C28 C27 C33 C29 0.5(3) 3_677 . . 3_677 ?
C28 C27 C33 C29 -176.5(11) . . . 3_677 ?
C32 C27 C33 C29 4.0(6) . . . 3_677 ?
C31 C27 C33 C29 -172.0(16) 3_677 . . 3_677 ?
C33 C27 C33 C29 -30(9) 3_677 . . 3_677 ?
C27 C27 C33 C32 142(11) 3_677 . . 3_677 ?
C28 C27 C33 C32 172.9(18) 3_677 . . 3_677 ?
C28 C27 C33 C32 -4.1(7) . . . 3_677 ?
C32 C27 C33 C32 176.4(13) . . . 3_677 ?
C31 C27 C33 C32 0.4(4) 3_677 . . 3_677 ?
C33 C27 C33 C32 142(11) 3_677 . . 3_677 ?
C29 C27 C33 C32 172.4(17) 3_677 . . 3_677 ?
C27 C27 C33 C28 -31(9) 3_677 . . 3_677 ?
C32 C27 C33 C28 -172.9(18) 3_677 . . 3_677 ?
C28 C27 C33 C28 -176.9(12) . . . 3_677 ?
C32 C27 C33 C28 3.5(6) . . . 3_677 ?
C31 C27 C33 C28 -172.4(17) 3_677 . . 3_677 ?
C33 C27 C33 C28 -31(9) 3_677 . . 3_677 ?
C29 C27 C33 C28 -0.5(3) 3_677 . . 3_677 ?
C32 C27 C33 C27 -142(11) 3_677 . . 3_677 ?
C28 C27 C33 C27 31(9) 3_677 . . 3_677 ?
C28 C27 C33 C27 -146(10) . . . 3_677 ?
C32 C27 C33 C27 34(9) . . . 3_677 ?
C31 C27 C33 C27 -142(10) 3_677 . . 3_677 ?
C33 C27 C33 C27 0.0(2) 3_677 . . 3_677 ?
C29 C27 C33 C27 30(9) 3_677 . . 3_677 ?
C31 C33 C34 C30 -126(19) 3_677 . . 3_677 ?
C29 C33 C34 C30 47(18) 3_677 . . 3_677 ?
C27 C33 C34 C30 -5(31) . . . 3_677 ?
C32 C33 C34 C30 -121(19) 3_677 . . 3_677 ?
C28 C33 C34 C30 44(18) 3_677 . . 3_677 ?
C27 C33 C34 C30 5(21) 3_677 . . 3_677 ?
C30 C33 C34 C31 126(19) 3_677 . . 3_677 ?
C29 C33 C34 C31 172.6(16) 3_677 . . 3_677 ?
C27 C33 C34 C31 121(17) . . . 3_677 ?
C32 C33 C34 C31 4.5(11) 3_677 . . 3_677 ?
C28 C33 C34 C31 169.5(19) 3_677 . . 3_677 ?
C27 C33 C34 C31 131(9) 3_677 . . 3_677 ?
C30 C33 C34 C29 -47(18) 3_677 . . 3_677 ?
C31 C33 C34 C29 -172.6(16) 3_677 . . 3_677 ?
C27 C33 C34 C29 -51(17) . . . 3_677 ?
C32 C33 C34 C29 -168(2) 3_677 . . 3_677 ?
C28 C33 C34 C29 -3.1(8) 3_677 . . 3_677 ?
C27 C33 C34 C29 -42(8) 3_677 . . 3_677 ?
C35 C35 C36 C40 -178(13) 3_577 . . 3_577 ?
C36 C35 C36 C40 -178(14) 3_577 . . 3_577 ?
C41 C35 C36 C40 2(4) . . . 3_577 ?
C40 C35 C36 C40 -179(6) . . . 3_577 ?
C39 C35 C36 C40 0(3) 3_577 . . 3_577 ?
C41 C35 C36 C40 -178(7) 3_577 . . 3_577 ?
C37 C35 C36 C40 0(4) 3_577 . . 3_577 ?
C40 C35 C36 C35 178(13) 3_577 . . 3_577 ?
C36 C35 C36 C35 0.0(18) 3_577 . . 3_577 ?
C41 C35 C36 C35 180(9) . . . 3_577 ?
C40 C35 C36 C35 -1(6) . . . 3_577 ?
C39 C35 C36 C35 179(10) 3_577 . . 3_577 ?
C41 C35 C36 C35 0(6) 3_577 . . 3_577 ?
C37 C35 C36 C35 178(17) 3_577 . . 3_577 ?
C35 C35 C36 C37 1(6) 3_577 . . . ?
C40 C35 C36 C37 179(6) 3_577 . . . ?
C36 C35 C36 C37 1(8) 3_577 . . . ?
C41 C35 C36 C37 -179(3) . . . . ?
C40 C35 C36 C37 0.0 . . . . ?
C39 C35 C36 C37 180(3) 3_577 . . . ?
C41 C35 C36 C37 0.8(6) 3_577 . . . ?
C37 C35 C36 C37 179(10) 3_577 . . . ?
C35 C35 C36 C41 0(6) 3_577 . . 3_577 ?
C40 C35 C36 C41 178(7) 3_577 . . 3_577 ?
C36 C35 C36 C41 0(8) 3_577 . . 3_577 ?
C41 C35 C36 C41 180(3) . . . 3_577 ?
C40 C35 C36 C41 -0.8(6) . . . 3_577 ?
C39 C35 C36 C41 179(4) 3_577 . . 3_577 ?
C37 C35 C36 C41 178(11) 3_577 . . 3_577 ?
C40 C36 C37 C41 6(59) 3_577 . . 3_577 ?
C35 C36 C37 C41 -1(3) 3_577 . . 3_577 ?
C35 C36 C37 C41 -1.1(8) . . . 3_577 ?
C40 C36 C37 C38 7(59) 3_577 . . . ?
C35 C36 C37 C38 0(3) 3_577 . . . ?
C35 C36 C37 C38 0.0 . . . . ?
C41 C36 C37 C38 1.1(8) 3_577 . . . ?
C40 C36 C37 C42 9(60) 3_577 . . 3_577 ?
C35 C36 C37 C42 2(3) 3_577 . . 3_577 ?
C35 C36 C37 C42 2.1(12) . . . 3_577 ?
C41 C36 C37 C42 3.2(14) 3_577 . . 3_577 ?
C40 C36 C37 C35 7(56) 3_577 . . 3_577 ?
C35 C36 C37 C35 0(3) . . . 3_577 ?
C41 C36 C37 C35 1(3) 3_577 . . 3_577 ?
C41 C37 C38 C42 172(6) 3_577 . . 3_577 ?
C36 C37 C38 C42 170(6) . . . 3_577 ?
C35 C37 C38 C42 170(5) 3_577 . . 3_577 ?
C36 C37 C38 C41 -1.8(13) . . . 3_577 ?
C42 C37 C38 C41 -172(6) 3_577 . . 3_577 ?
C35 C37 C38 C41 -1.6(18) 3_577 . . 3_577 ?
C41 C37 C38 C39 1.8(13) 3_577 . . . ?
C36 C37 C38 C39 0.0 . . . . ?
C42 C37 C38 C39 -170(6) 3_577 . . . ?
C35 C37 C38 C39 0.3(19) 3_577 . . . ?
C42 C38 C39 C41 -174(5) 3_577 . . 3_577 ?
C37 C38 C39 C41 -2.0(14) . . . 3_577 ?
C42 C38 C39 C40 -172(5) 3_577 . . . ?
C41 C38 C39 C40 2.0(14) 3_577 . . . ?
C37 C38 C39 C40 0.0 . . . . ?
C41 C38 C39 C42 174(5) 3_577 . . 3_577 ?
C37 C38 C39 C42 172(5) . . . 3_577 ?
C42 C38 C39 C35 -172(4) 3_577 . . 3_577 ?
C41 C38 C39 C35 1.7(19) 3_577 . . 3_577 ?
C37 C38 C39 C35 -0.3(19) . . . 3_577 ?
C41 C39 C40 C36 -172(64) 3_577 . . 3_577 ?
C38 C39 C40 C36 -173(64) . . . 3_577 ?
C42 C39 C40 C36 -175(63) 3_577 . . 3_577 ?
C35 C39 C40 C36 -173(67) 3_577 . . 3_577 ?
C41 C39 C40 C35 1(3) 3_577 . . 3_577 ?
C38 C39 C40 C35 0(3) . . . 3_577 ?
C42 C39 C40 C35 -3(4) 3_577 . . 3_577 ?
C41 C39 C40 C35 1.2(9) 3_577 . . . ?
C38 C39 C40 C35 0.0 . . . . ?
C42 C39 C40 C35 -2.4(14) 3_577 . . . ?
C35 C39 C40 C35 0(3) 3_577 . . . ?
C38 C39 C40 C41 -1.2(9) . . . 3_577 ?
C42 C39 C40 C41 -3.6(16) 3_577 . . 3_577 ?
C35 C39 C40 C41 -1(3) 3_577 . . 3_577 ?
C35 C35 C40 C36 178(13) 3_577 . . 3_577 ?
C40 C35 C40 C36 178(15) 3_577 . . 3_577 ?
C41 C35 C40 C36 -1(4) . . . 3_577 ?
C36 C35 C40 C36 179(6) . . . 3_577 ?
C39 C35 C40 C36 0(3) 3_577 . . 3_577 ?
C41 C35 C40 C36 178(6) 3_577 . . 3_577 ?
C37 C35 C40 C36 0(3) 3_577 . . 3_577 ?
C40 C35 C40 C35 0.0(16) 3_577 . . 3_577 ?
C36 C35 C40 C35 -178(13) 3_577 . . 3_577 ?
C41 C35 C40 C35 -180(10) . . . 3_577 ?
C36 C35 C40 C35 1(7) . . . 3_577 ?
C39 C35 C40 C35 -178(16) 3_577 . . 3_577 ?
C41 C35 C40 C35 0(7) 3_577 . . 3_577 ?
C37 C35 C40 C35 -179(11) 3_577 . . 3_577 ?
C35 C35 C40 C39 -1(7) 3_577 . . . ?
C40 C35 C40 C39 -1(8) 3_577 . . . ?
C36 C35 C40 C39 -179(6) 3_577 . . . ?
C41 C35 C40 C39 179(3) . . . . ?
C36 C35 C40 C39 0.0 . . . . ?
C39 C35 C40 C39 -179(9) 3_577 . . . ?
C41 C35 C40 C39 -0.8(6) 3_577 . . . ?
C37 C35 C40 C39 -180(4) 3_577 . . . ?
C35 C35 C40 C41 0(7) 3_577 . . 3_577 ?
C40 C35 C40 C41 0(8) 3_577 . . 3_577 ?
C36 C35 C40 C41 -178(6) 3_577 . . 3_577 ?
C41 C35 C40 C41 -180(3) . . . 3_577 ?
C36 C35 C40 C41 0.8(6) . . . 3_577 ?
C39 C35 C40 C41 -178(9) 3_577 . . 3_577 ?
C37 C35 C40 C41 -179(4) 3_577 . . 3_577 ?
C35 C35 C41 C38 26(45) 3_577 . . 3_577 ?
C40 C35 C41 C38 -153(38) 3_577 . . 3_577 ?
C36 C35 C41 C38 26(33) 3_577 . . 3_577 ?
C36 C35 C41 C38 -154(37) . . . 3_577 ?
C40 C35 C41 C38 27(34) . . . 3_577 ?
C39 C35 C41 C38 -152(38) 3_577 . . 3_577 ?
C41 C35 C41 C38 26(45) 3_577 . . 3_577 ?
C37 C35 C41 C38 26(33) 3_577 . . 3_577 ?
C35 C35 C41 C39 178(100) 3_577 . . 3_577 ?
C40 C35 C41 C39 -0.8(10) 3_577 . . 3_577 ?
C36 C35 C41 C39 178(6) 3_577 . . 3_577 ?
C36 C35 C41 C39 -1.7(15) . . . 3_577 ?
C40 C35 C41 C39 179(4) . . . 3_577 ?
C41 C35 C41 C39 178(100) 3_577 . . 3_577 ?
C37 C35 C41 C39 178(5) 3_577 . . 3_577 ?
C35 C35 C41 C42 92(71) 3_577 . . . ?
C40 C35 C41 C42 -87(8) 3_577 . . . ?
C36 C35 C41 C42 92(7) 3_577 . . . ?
C36 C35 C41 C42 -87(7) . . . . ?
C40 C35 C41 C42 93(7) . . . . ?
C39 C35 C41 C42 -86(8) 3_577 . . . ?
C41 C35 C41 C42 92(71) 3_577 . . . ?
C37 C35 C41 C42 92(7) 3_577 . . . ?
C35 C35 C41 C37 0(69) 3_577 . . 3_577 ?
C40 C35 C41 C37 -178(6) 3_577 . . 3_577 ?
C36 C35 C41 C37 0.7(9) 3_577 . . 3_577 ?
C36 C35 C41 C37 -179(4) . . . 3_577 ?
C40 C35 C41 C37 1.5(16) . . . 3_577 ?
C39 C35 C41 C37 -178(5) 3_577 . . 3_577 ?
C41 C35 C41 C37 0(69) 3_577 . . 3_577 ?
C35 C35 C41 C40 178(100) 3_577 . . 3_577 ?
C36 C35 C41 C40 179(7) 3_577 . . 3_577 ?
C36 C35 C41 C40 -1(2) . . . 3_577 ?
C40 C35 C41 C40 180(5) . . . 3_577 ?
C39 C35 C41 C40 0.8(11) 3_577 . . 3_577 ?
C41 C35 C41 C40 178(100) 3_577 . . 3_577 ?
C37 C35 C41 C40 178(6) 3_577 . . 3_577 ?
C35 C35 C41 C36 -1(69) 3_577 . . 3_577 ?
C40 C35 C41 C36 -179(7) 3_577 . . 3_577 ?
C36 C35 C41 C36 -180(5) . . . 3_577 ?
C40 C35 C41 C36 1(2) . . . 3_577 ?
C39 C35 C41 C36 -178(6) 3_577 . . 3_577 ?
C41 C35 C41 C36 -1(69) 3_577 . . 3_577 ?
C37 C35 C41 C36 -0.7(9) 3_577 . . 3_577 ?
C40 C35 C41 C35 -178(100) 3_577 . . 3_577 ?
C36 C35 C41 C35 1(69) 3_577 . . 3_577 ?
C36 C35 C41 C35 -179(100) . . . 3_577 ?
C40 C35 C41 C35 2(71) . . . 3_577 ?
C39 C35 C41 C35 -178(100) 3_577 . . 3_577 ?
C41 C35 C41 C35 0.00(9) 3_577 . . 3_577 ?
C37 C35 C41 C35 0(70) 3_577 . . 3_577 ?
C39 C41 C42 C38 160(52) 3_577 . . 3_577 ?
C37 C41 C42 C38 -21(47) 3_577 . . 3_577 ?
C35 C41 C42 C38 -113(48) . . . 3_577 ?
C40 C41 C42 C38 165(51) 3_577 . . 3_577 ?
C36 C41 C42 C38 -25(48) 3_577 . . 3_577 ?
C35 C41 C42 C38 -87(46) 3_577 . . 3_577 ?
C38 C41 C42 C39 -160(52) 3_577 . . 3_577 ?
C37 C41 C42 C39 178(5) 3_577 . . 3_577 ?
C35 C41 C42 C39 86(8) . . . 3_577 ?
C40 C41 C42 C39 4.2(18) 3_577 . . 3_577 ?
C36 C41 C42 C39 175(5) 3_577 . . 3_577 ?
C35 C41 C42 C39 113(13) 3_577 . . 3_577 ?
C38 C41 C42 C37 21(47) 3_577 . . 3_577 ?
C39 C41 C42 C37 -178(5) 3_577 . . 3_577 ?
C35 C41 C42 C37 -92(7) . . . 3_577 ?
C40 C41 C42 C37 -174(5) 3_577 . . 3_577 ?
C36 C41 C42 C37 -3.8(16) 3_577 . . 3_577 ?
C35 C41 C42 C37 -66(11) 3_577 . . 3_577 ?
